data_1509618
loop_
_publ_author_name
'Keller, H.L.'
'Jansen, M.'

_publ_section_title
;
 Ag10 Si4 O13, das erste Tetrasilikat
;
_journal_name_full 'Angewandte Chemie (German Edition)'
_journal_page_first 500
_journal_page_last 500
_journal_volume 91
_journal_year 1979
_chemical_formula_sum 'Ag10 O13 Si4'
_chemical_name_systematic 'Ag10 Si4 O13'
_space_group_IT_number 2
_symmetry_space_group_name_Hall '-P 1'
_symmetry_space_group_name_H-M 'P -1'
_cell_angle_alpha 100.32
_cell_angle_beta 98.62
_cell_angle_gamma 112.83
_cell_formula_units_Z 2
_cell_length_a 11.356
_cell_length_b 9.131
_cell_length_c 8.038
_cell_volume 733.298
_citation_journal_id_ASTM ANCEAD
_cod_data_source_file silver1-2_632.cif
_cod_data_source_block Ag10O13Si4
_cod_original_cell_volume 733.2975
_cod_database_code 1509618

loop_
_symmetry_equiv_pos_as_xyz
x,y,z
-x,-y,-z

loop_
_atom_site_label
_atom_site_type_symbol
_atom_site_fract_x
_atom_site_fract_y
_atom_site_fract_z
_atom_site_occupancy
_atom_site_U_iso_or_equiv
Ag3 Ag+1 0.9116 0.4026 0.1512 1 0.0
O12 O-2 0.6197 0.8119 0.0692 1 0.0
Si1 Si+4 0.2515 0.0231 0.9159 1 0.0
Ag1 Ag+1 0.5767 0.1942 0.0149 1 0.0
Ag4 Ag+1 0.9118 0.2714 0.4461 1 0.0
O11 O-2 0.7651 0.9866 0.8857 1 0.0
Ag2 Ag+1 0.422 0.9079 0.6666 1 0.0
O9 O-2 0.3858 0.0266 0.4025 1 0.0
O2 O-2 0.8739 0.1014 0.6426 1 0.0
Ag7 Ag+1 0.424 0.3584 0.3151 1 0.0
O3 O-2 0.7646 0.2564 0.8315 1 0.0
O13 O-2 0.1151 0.4328 0.6214 1 0.0
Si2 Si+4 0.2455 0.9229 0.2677 1 0.0
Ag6 Ag+1 0.4481 0.2385 0.6322 1 0.0
Si3 Si+4 0.7563 0.4214 0.7771 1 0.0
O6 O-2 0.2581 0.3246 0.4435 1 0.0
Si4 Si+4 0.2504 0.4827 0.5596 1 0.0
O7 O-2 0.7448 0.3879 0.567 1 0.0
Ag8 Ag+1 0.6385 0.5868 0.1 1 0.0
Ag5 Ag+1 0.9234 0.8348 0.7943 1 0.0
Ag10 Ag+1 0.9312 0.7349 0.1487 1 0.0
Ag9 Ag+1 0.8462 0.8821 0.4264 1 0.0
O5 O-2 0.6253 0.4342 0.823 1 0.0
O4 O-2 0.6235 0.4174 0.2768 1 0.0
O8 O-2 0.119 0.0312 0.8142 1 0.0
O1 O-2 0.2637 0.857 0.817 1 0.0
O10 O-2 0.1102 0.4185 0.1166 1 0.0
